data_4317325
loop_
_publ_author_name
'Hyunjin Ko'
'Olivier Gourdon'
'Delphine Gout'
'Eun-Deok Mun'
'Srinivasa Thimmaiah'
'Gordon J. Miller'

_publ_section_title
;
 Rhombohedrally Distorted \g-Brasses Cr1-xFexGa
;
_journal_name_full 'Inorganic Chemistry'
_journal_page_first 11505
_journal_page_last 11515
_journal_paper_doi 10.1021/ic101671k
_journal_volume 49
_journal_year 2010
_chemical_formula_sum 'Cr0.35 Fe0.65 Ga'
_chemical_formula_weight 124.21
_chemical_melting_point ?
_chemical_name_systematic
; 
 ? 
;
_space_group_IT_number 166
_symmetry_cell_setting hexagonal
_symmetry_space_group_name_Hall '-R 3 2"'
_symmetry_space_group_name_H-M 'R -3 m :H'
_atom_sites_solution_hydrogens none
_atom_sites_solution_primary direct
_atom_sites_solution_secondary difmap
_audit_creation_method SHELXL-97
_cell_angle_alpha 90.00
_cell_angle_beta 90.00
_cell_angle_gamma 120.00
_cell_formula_units_Z 39
_cell_length_a 12.5398(18)
_cell_length_b 12.5398(18)
_cell_length_c 7.8481(16)
_cell_measurement_reflns_used 2280
_cell_measurement_temperature 293(2)
_cell_measurement_theta_max 28.06
_cell_measurement_theta_min 3.20
_cell_volume 1068.8(3)
_computing_cell_refinement 'Bruker SMART'
_computing_data_collection 'Bruker SMART'
_computing_data_reduction 'Bruker SAINT'
_computing_molecular_graphics 'Bruker SHELXTL'
_computing_publication_material 'Bruker SHELXTL'
_computing_structure_refinement 'SHELXL-97 (Sheldrick, 2008)'
_computing_structure_solution 'SHELXS-97 (Sheldrick, 2008)'
_diffrn_ambient_temperature 293(2)
_diffrn_detector_area_resol_mean 8.33
_diffrn_measured_fraction_theta_full 0.991
_diffrn_measured_fraction_theta_max 0.991
_diffrn_measurement_device_type 'CCD area detector'
_diffrn_measurement_method 'phi and omega scans'
_diffrn_radiation_monochromator graphite
_diffrn_radiation_source 'fine-focus sealed tube'
_diffrn_radiation_type MoK\a
_diffrn_radiation_wavelength 0.71073
_diffrn_reflns_av_R_equivalents 0.0911
_diffrn_reflns_av_sigmaI/netI 0.0447
_diffrn_reflns_limit_h_max 9
_diffrn_reflns_limit_h_min -16
_diffrn_reflns_limit_k_max 16
_diffrn_reflns_limit_k_min -15
_diffrn_reflns_limit_l_max 9
_diffrn_reflns_limit_l_min -10
_diffrn_reflns_number 2280
_diffrn_reflns_theta_full 28.06
_diffrn_reflns_theta_max 28.06
_diffrn_reflns_theta_min 3.20
_exptl_absorpt_coefficient_mu 35.650
_exptl_absorpt_correction_T_max 0.0687
_exptl_absorpt_correction_T_min 0.0167
_exptl_absorpt_correction_type numerical
_exptl_absorpt_process_details 'X-RED 1.31 and X-SHAPE 2.07, STOE & CIE GmbH 2005'
_exptl_crystal_colour Silver
_exptl_crystal_density_diffrn 7.527
_exptl_crystal_density_method 'not measured'
_exptl_crystal_description Irregular
_exptl_crystal_F_000 2196
_exptl_crystal_size_max 0.012
_exptl_crystal_size_mid 0.05
_exptl_crystal_size_min 0.03
_refine_diff_density_max 1.382
_refine_diff_density_min -1.392
_refine_diff_density_rms 0.308
_refine_ls_extinction_coef 0.00079(7)
_refine_ls_extinction_expression Fc^*^=kFc[1+0.001xFc^2^\l^3^/sin(2\q)]^-1/4^
_refine_ls_extinction_method SHELXL
_refine_ls_goodness_of_fit_ref 1.119
_refine_ls_hydrogen_treatment none
_refine_ls_matrix_type full
_refine_ls_number_parameters 29
_refine_ls_number_reflns 332
_refine_ls_number_restraints 0
_refine_ls_restrained_S_all 1.119
_refine_ls_R_factor_all 0.0436
_refine_ls_R_factor_gt 0.0430
_refine_ls_shift/su_max 0.000
_refine_ls_shift/su_mean 0.000
_refine_ls_structure_factor_coef Fsqd
_refine_ls_weighting_details 'calc w=1/[\s^2^(Fo^2^)+(0.0000P)^2^+121.0083P] where P=(Fo^2^+2Fc^2^)/3'
_refine_ls_weighting_scheme calc
_refine_ls_wR_factor_gt 0.0897
_refine_ls_wR_factor_ref 0.0900
_reflns_number_gt 329
_reflns_number_total 332
_reflns_threshold_expression >2sigma(I)
_cod_data_source_file ic101671k_si_001_6.cif
_cod_data_source_block Cr0.35Fe0.65Ga#6
_cod_depositor_comments
;
The following automatic conversions were performed:

'_chemical_melting_point' value 'not measured' was changed to '?' -
the value is undefined or not given.

Automatic conversion script
Id: cif_fix_values 1569 2011-02-09 13:29:24Z adriana 

The following automatic conversions were performed:

'_symmetry_cell_setting' value 'Hexagonal' changed to 'hexagonal'
according to the built-in table from CIF Core dictionary named
'cif_core.dic' version 2.4.1 from
2010-06-29.

'_exptl_absorpt_correction_type' value 'Numerical'
changed to 'numerical' according to the built-in table from CIF Core
dictionary named 'cif_core.dic' version 2.4.1 from 2010-06-29.

Automatic conversion script
Id: cif_fix_values 1646 2011-03-28 12:23:43Z adriana 
;
_cod_original_sg_symbol_H-M 'R -3 m'
_cod_database_code 4317325

loop_
_symmetry_equiv_pos_as_xyz
'x, y, z'
'-y, x-y, z'
'-x+y, -x, z'
'y, x, -z'
'x-y, -y, -z'
'-x, -x+y, -z'
'x+2/3, y+1/3, z+1/3'
'-y+2/3, x-y+1/3, z+1/3'
'-x+y+2/3, -x+1/3, z+1/3'
'y+2/3, x+1/3, -z+1/3'
'x-y+2/3, -y+1/3, -z+1/3'
'-x+2/3, -x+y+1/3, -z+1/3'
'x+1/3, y+2/3, z+2/3'
'-y+1/3, x-y+2/3, z+2/3'
'-x+y+1/3, -x+2/3, z+2/3'
'y+1/3, x+2/3, -z+2/3'
'x-y+1/3, -y+2/3, -z+2/3'
'-x+1/3, -x+y+2/3, -z+2/3'
'-x, -y, -z'
'y, -x+y, -z'
'x-y, x, -z'
'-y, -x, z'
'-x+y, y, z'
'x, x-y, z'
'-x+2/3, -y+1/3, -z+1/3'
'y+2/3, -x+y+1/3, -z+1/3'
'x-y+2/3, x+1/3, -z+1/3'
'-y+2/3, -x+1/3, z+1/3'
'-x+y+2/3, y+1/3, z+1/3'
'x+2/3, x-y+1/3, z+1/3'
'-x+1/3, -y+2/3, -z+2/3'
'y+1/3, -x+y+2/3, -z+2/3'
'x-y+1/3, x+2/3, -z+2/3'
'-y+1/3, -x+2/3, z+2/3'
'-x+y+1/3, y+2/3, z+2/3'
'x+1/3, x-y+2/3, z+2/3'

loop_
_atom_site_label
_atom_site_type_symbol
_atom_site_fract_x
_atom_site_fract_y
_atom_site_fract_z
_atom_site_U_iso_or_equiv
_atom_site_adp_type
_atom_site_occupancy
_atom_site_symmetry_multiplicity
_atom_site_calc_flag
_atom_site_refinement_flags
_atom_site_disorder_assembly
_atom_site_disorder_group
Ga1 Ga 0.0000 0.0000 0.0000 0.0146(8) Uani 1 12 d S . .
Ga2 Ga 0.23311(14) 0.11656(7) 0.57462(18) 0.0153(5) Uani 1 2 d S . .
Ga3 Ga 0.38581(12) 0.38581(12) 0.5000 0.0144(4) Uani 1 2 d S . .
Fe1 Fe 0.0000 0.0000 0.5000 0.0114(9) Uani 0.62 12 d SP . .
Cr1 Cr 0.0000 0.0000 0.5000 0.0114(9) Uani 0.38 12 d SP . .
Fe2 Fe 0.43415(19) 0.21708(10) 0.4112(2) 0.0129(5) Uani 0.51 2 d SP . .
Cr2 Cr 0.43415(19) 0.21708(10) 0.4112(2) 0.0129(5) Uani 0.49 2 d SP . .
Fe3 Fe -0.07178(9) 0.07178(9) 0.2499(2) 0.0130(5) Uani 0.79 2 d SP . .
Cr3 Cr -0.07178(9) 0.07178(9) 0.2499(2) 0.0130(5) Uani 0.21 2 d SP . .

loop_
_atom_site_aniso_label
_atom_site_aniso_U_11
_atom_site_aniso_U_22
_atom_site_aniso_U_33
_atom_site_aniso_U_23
_atom_site_aniso_U_13
_atom_site_aniso_U_12
Ga1 0.0151(11) 0.0151(11) 0.0136(17) 0.000 0.000 0.0076(6)
Ga2 0.0119(8) 0.0191(7) 0.0126(7) 0.0001(3) 0.0002(5) 0.0059(4)
Ga3 0.0150(6) 0.0150(6) 0.0140(7) -0.0009(3) 0.0009(3) 0.0082(6)
Fe1 0.0123(14) 0.0123(14) 0.009(2) 0.000 0.000 0.0062(7)
Cr1 0.0123(14) 0.0123(14) 0.009(2) 0.000 0.000 0.0062(7)
Fe2 0.0138(10) 0.0138(8) 0.0112(9) 0.0001(4) 0.0002(7) 0.0069(5)
Cr2 0.0138(10) 0.0138(8) 0.0112(9) 0.0001(4) 0.0002(7) 0.0069(5)
Fe3 0.0138(7) 0.0138(7) 0.0104(9) 0.0002(4) -0.0002(4) 0.0061(8)
Cr3 0.0138(7) 0.0138(7) 0.0104(9) 0.0002(4) -0.0002(4) 0.0061(8)

loop_
_atom_type_symbol
_atom_type_description
_atom_type_scat_dispersion_real
_atom_type_scat_dispersion_imag
_atom_type_scat_source
Cr Cr 0.3209 0.6236 'International Tables Vol C Tables 4.2.6.8 and 6.1.1.4'
Fe Fe 0.3463 0.8444 'International Tables Vol C Tables 4.2.6.8 and 6.1.1.4'
Ga Ga 0.2307 1.6083 'International Tables Vol C Tables 4.2.6.8 and 6.1.1.4'

loop_
_geom_angle_atom_site_label_1
_geom_angle_atom_site_label_2
_geom_angle_atom_site_label_3
_geom_angle
_geom_angle_site_symmetry_1
_geom_angle_site_symmetry_3
_geom_angle_publ_flag
Cr3 Ga1 Fe3 0.00(10) 19 19 ?
Cr3 Ga1 Cr3 65.21(7) 19 21 ?
Fe3 Ga1 Cr3 65.21(7) 19 21 ?
Cr3 Ga1 Cr3 114.79(7) 19 3 ?
Fe3 Ga1 Cr3 114.79(7) 19 3 ?
Cr3 Ga1 Cr3 180.00(6) 21 3 ?
Cr3 Ga1 Fe3 65.21(7) 19 21 ?
Fe3 Ga1 Fe3 65.21(7) 19 21 ?
Cr3 Ga1 Fe3 0.00(10) 21 21 ?
Cr3 Ga1 Fe3 180.00(10) 3 21 ?
Cr3 Ga1 Fe3 114.79(7) 19 3 ?
Fe3 Ga1 Fe3 114.79(7) 19 3 ?
Cr3 Ga1 Fe3 180.00(6) 21 3 ?
Cr3 Ga1 Fe3 0.00(6) 3 3 ?
Fe3 Ga1 Fe3 180.00(6) 21 3 ?
Cr3 Ga1 Cr3 65.21(7) 19 20 ?
Fe3 Ga1 Cr3 65.21(7) 19 20 ?
Cr3 Ga1 Cr3 65.21(7) 21 20 ?
Cr3 Ga1 Cr3 114.79(7) 3 20 ?
Fe3 Ga1 Cr3 65.21(7) 21 20 ?
Fe3 Ga1 Cr3 114.79(7) 3 20 ?
Cr3 Ga1 Cr3 114.79(7) 19 2 ?
Fe3 Ga1 Cr3 114.79(7) 19 2 ?
Cr3 Ga1 Cr3 114.79(7) 21 2 ?
Cr3 Ga1 Cr3 65.21(7) 3 2 ?
Fe3 Ga1 Cr3 114.79(7) 21 2 ?
Fe3 Ga1 Cr3 65.21(7) 3 2 ?
Cr3 Ga1 Cr3 180.00(9) 20 2 ?
Cr3 Ga1 Fe3 65.21(7) 19 20 ?
Fe3 Ga1 Fe3 65.21(7) 19 20 ?
Cr3 Ga1 Fe3 65.21(7) 21 20 ?
Cr3 Ga1 Fe3 114.79(7) 3 20 ?
Fe3 Ga1 Fe3 65.21(7) 21 20 ?
Fe3 Ga1 Fe3 114.79(7) 3 20 ?
Cr3 Ga1 Fe3 0.00(9) 20 20 ?
Cr3 Ga1 Fe3 180.00(9) 2 20 ?
Cr3 Ga1 Fe3 114.79(7) 19 2 ?
Fe3 Ga1 Fe3 114.79(7) 19 2 ?
Cr3 Ga1 Fe3 114.79(7) 21 2 ?
Cr3 Ga1 Fe3 65.21(7) 3 2 ?
Fe3 Ga1 Fe3 114.79(7) 21 2 ?
Fe3 Ga1 Fe3 65.21(7) 3 2 ?
Cr3 Ga1 Fe3 180.00(9) 20 2 ?
Cr3 Ga1 Fe3 0.00(14) 2 2 ?
Fe3 Ga1 Fe3 180.00(9) 20 2 ?
Cr3 Ga1 Fe3 180.0 19 . ?
Fe3 Ga1 Fe3 180.0 19 . ?
Cr3 Ga1 Fe3 114.79(7) 21 . ?
Cr3 Ga1 Fe3 65.21(7) 3 . ?
Fe3 Ga1 Fe3 114.79(7) 21 . ?
Fe3 Ga1 Fe3 65.21(7) 3 . ?
Cr3 Ga1 Fe3 114.79(7) 20 . ?
Cr3 Ga1 Fe3 65.21(7) 2 . ?
Fe3 Ga1 Fe3 114.79(7) 20 . ?
Fe3 Ga1 Fe3 65.21(7) 2 . ?
Fe2 Ga2 Fe1 136.55(8) . . ?
Fe2 Ga2 Cr3 147.94(5) . 19_556 ?
Fe1 Ga2 Cr3 57.58(5) . 19_556 ?
Fe2 Ga2 Fe3 147.94(5) . 19_556 ?
Fe1 Ga2 Fe3 57.58(5) . 19_556 ?
Cr3 Ga2 Fe3 0.000(5) 19_556 19_556 ?
Fe2 Ga2 Cr3 147.94(5) . 20_556 ?
Fe1 Ga2 Cr3 57.58(5) . 20_556 ?
Cr3 Ga2 Cr3 62.42(9) 19_556 20_556 ?
Fe3 Ga2 Cr3 62.42(9) 19_556 20_556 ?
Fe2 Ga2 Fe3 147.94(5) . 20_556 ?
Fe1 Ga2 Fe3 57.58(5) . 20_556 ?
Cr3 Ga2 Fe3 62.42(9) 19_556 20_556 ?
Fe3 Ga2 Fe3 62.42(9) 19_556 20_556 ?
Cr3 Ga2 Fe3 0.00(3) 20_556 20_556 ?
Fe2 Ga2 Ga2 64.00(8) . 25_556 ?
Fe1 Ga2 Ga2 159.45(9) . 25_556 ?
Cr3 Ga2 Ga2 105.55(8) 19_556 25_556 ?
Fe3 Ga2 Ga2 105.55(8) 19_556 25_556 ?
Cr3 Ga2 Ga2 105.55(8) 20_556 25_556 ?
Fe3 Ga2 Ga2 105.55(8) 20_556 25_556 ?
Fe2 Ga2 Cr2 120.56(7) . 25_556 ?
Fe1 Ga2 Cr2 102.89(7) . 25_556 ?
Cr3 Ga2 Cr2 57.99(6) 19_556 25_556 ?
Fe3 Ga2 Cr2 57.99(6) 19_556 25_556 ?
Cr3 Ga2 Cr2 57.99(6) 20_556 25_556 ?
Fe3 Ga2 Cr2 57.99(6) 20_556 25_556 ?
Ga2 Ga2 Cr2 56.56(7) 25_556 25_556 ?
Fe2 Ga2 Fe2 120.56(7) . 25_556 ?
Fe1 Ga2 Fe2 102.89(7) . 25_556 ?
Cr3 Ga2 Fe2 57.99(6) 19_556 25_556 ?
Fe3 Ga2 Fe2 57.99(6) 19_556 25_556 ?
Cr3 Ga2 Fe2 57.99(6) 20_556 25_556 ?
Fe3 Ga2 Fe2 57.99(6) 20_556 25_556 ?
Ga2 Ga2 Fe2 56.56(7) 25_556 25_556 ?
Cr2 Ga2 Fe2 0.00(5) 25_556 25_556 ?
Fe2 Ga2 Cr3 80.46(8) . 3 ?
Fe1 Ga2 Cr3 56.08(5) . 3 ?
Cr3 Ga2 Cr3 104.71(7) 19_556 3 ?
Fe3 Ga2 Cr3 104.71(7) 19_556 3 ?
Cr3 Ga2 Cr3 104.71(7) 20_556 3 ?
Fe3 Ga2 Cr3 104.71(7) 20_556 3 ?
Ga2 Ga2 Cr3 144.46(10) 25_556 3 ?
Cr2 Ga2 Cr3 158.97(9) 25_556 3 ?
Fe2 Ga2 Cr3 158.97(9) 25_556 3 ?
Fe2 Ga3 Cr2 145.86(11) . 21_556 ?
Fe2 Ga3 Fe2 145.86(11) . 21_556 ?
Cr2 Ga3 Fe2 0.000(19) 21_556 21_556 ?
Fe2 Ga3 Cr3 60.12(6) . 7 ?
Cr2 Ga3 Cr3 145.32(6) 21_556 7 ?
Fe2 Ga3 Cr3 145.32(6) 21_556 7 ?
Fe2 Ga3 Fe3 60.12(6) . 7 ?
Cr2 Ga3 Fe3 145.32(6) 21_556 7 ?
Fe2 Ga3 Fe3 145.32(6) 21_556 7 ?
Cr3 Ga3 Fe3 0.00(10) 7 7 ?
Fe2 Ga3 Cr3 145.32(6) . 31 ?
Cr2 Ga3 Cr3 60.12(6) 21_556 31 ?
Fe2 Ga3 Cr3 60.12(6) 21_556 31 ?
Cr3 Ga3 Cr3 112.97(7) 7 31 ?
Fe3 Ga3 Cr3 112.97(7) 7 31 ?
Fe2 Ga3 Fe3 145.32(6) . 31 ?
Cr2 Ga3 Fe3 60.12(6) 21_556 31 ?
Fe2 Ga3 Fe3 60.12(6) 21_556 31 ?
Cr3 Ga3 Fe3 112.97(7) 7 31 ?
Fe3 Ga3 Fe3 112.97(7) 7 31 ?
Cr3 Ga3 Fe3 0.00(10) 31 31 ?
Fe2 Ga3 Fe2 137.59(6) . 8 ?
Cr2 Ga3 Fe2 65.22(7) 21_556 8 ?
Fe2 Ga3 Fe2 65.22(7) 21_556 8 ?
Cr3 Ga3 Fe2 81.17(6) 7 8 ?
Fe3 Ga3 Fe2 81.17(6) 7 8 ?
Cr3 Ga3 Fe2 63.45(6) 31 8 ?
Fe3 Ga3 Fe2 63.45(6) 31 8 ?
Fe2 Ga3 Cr2 137.59(6) . 8 ?
Cr2 Ga3 Cr2 65.22(7) 21_556 8 ?
Fe2 Ga3 Cr2 65.22(7) 21_556 8 ?
Cr3 Ga3 Cr2 81.17(6) 7 8 ?
Fe3 Ga3 Cr2 81.17(6) 7 8 ?
Cr3 Ga3 Cr2 63.45(6) 31 8 ?
Fe3 Ga3 Cr2 63.45(6) 31 8 ?
Fe2 Ga3 Cr2 0.00(11) 8 8 ?
Fe2 Ga3 Fe2 65.22(7) . 32 ?
Cr2 Ga3 Fe2 137.59(6) 21_556 32 ?
Fe2 Ga3 Fe2 137.59(6) 21_556 32 ?
Cr3 Ga3 Fe2 63.45(6) 7 32 ?
Fe3 Ga3 Fe2 63.45(6) 7 32 ?
Cr3 Ga3 Fe2 81.17(6) 31 32 ?
Fe3 Ga3 Fe2 81.17(6) 31 32 ?
Fe2 Ga3 Fe2 114.11(7) 8 32 ?
Cr2 Ga3 Fe2 114.11(7) 8 32 ?
Fe2 Ga3 Cr2 65.22(7) . 32 ?
Cr2 Ga3 Cr2 137.59(6) 21_556 32 ?
Fe2 Ga3 Cr2 137.59(6) 21_556 32 ?
Cr3 Ga3 Cr2 63.45(6) 7 32 ?
Fe3 Ga3 Cr2 63.45(6) 7 32 ?
Cr3 Ga3 Cr2 81.17(6) 31 32 ?
Fe3 Ga3 Cr2 81.17(6) 31 32 ?
Fe2 Ga3 Cr2 114.11(7) 8 32 ?
Cr2 Ga3 Cr2 114.11(7) 8 32 ?
Fe2 Ga3 Cr2 0.00(8) 32 32 ?
Cr3 Fe1 Fe3 0.00(7) 19_556 19_556 ?
Cr3 Fe1 Fe3 180.0 19_556 . ?
Fe3 Fe1 Fe3 180.0 19_556 . ?
Cr3 Fe1 Cr3 65.19(7) 19_556 20_556 ?
Fe3 Fe1 Cr3 65.19(7) 19_556 20_556 ?
Fe3 Fe1 Cr3 114.81(7) . 20_556 ?
Cr3 Fe1 Cr3 114.81(7) 19_556 2 ?
Fe3 Fe1 Cr3 114.81(7) 19_556 2 ?
Fe3 Fe1 Cr3 65.19(7) . 2 ?
Cr3 Fe1 Cr3 180.0 20_556 2 ?
Cr3 Fe1 Fe3 65.19(7) 19_556 20_556 ?
Fe3 Fe1 Fe3 65.19(7) 19_556 20_556 ?
Fe3 Fe1 Fe3 114.81(7) . 20_556 ?
Cr3 Fe1 Fe3 0.00(7) 20_556 20_556 ?
Cr3 Fe1 Fe3 180.0 2 20_556 ?
Cr3 Fe1 Fe3 114.81(7) 19_556 2 ?
Fe3 Fe1 Fe3 114.81(7) 19_556 2 ?
Fe3 Fe1 Fe3 65.19(7) . 2 ?
Cr3 Fe1 Fe3 180.0 20_556 2 ?
Cr3 Fe1 Fe3 0.00(14) 2 2 ?
Fe3 Fe1 Fe3 180.0 20_556 2 ?
Cr3 Fe1 Cr3 65.19(7) 19_556 21_556 ?
Fe3 Fe1 Cr3 65.19(7) 19_556 21_556 ?
Fe3 Fe1 Cr3 114.81(7) . 21_556 ?
Cr3 Fe1 Cr3 65.19(7) 20_556 21_556 ?
Cr3 Fe1 Cr3 114.81(7) 2 21_556 ?
Fe3 Fe1 Cr3 65.19(7) 20_556 21_556 ?
Fe3 Fe1 Cr3 114.81(7) 2 21_556 ?
Cr3 Fe1 Cr3 114.81(7) 19_556 3 ?
Fe3 Fe1 Cr3 114.81(7) 19_556 3 ?
Fe3 Fe1 Cr3 65.19(7) . 3 ?
Cr3 Fe1 Cr3 114.81(7) 20_556 3 ?
Cr3 Fe1 Cr3 65.19(7) 2 3 ?
Fe3 Fe1 Cr3 114.81(7) 20_556 3 ?
Fe3 Fe1 Cr3 65.19(7) 2 3 ?
Cr3 Fe1 Cr3 180.0 21_556 3 ?
Cr3 Fe1 Fe3 65.19(7) 19_556 21_556 ?
Fe3 Fe1 Fe3 65.19(7) 19_556 21_556 ?
Fe3 Fe1 Fe3 114.81(7) . 21_556 ?
Cr3 Fe1 Fe3 65.19(7) 20_556 21_556 ?
Cr3 Fe1 Fe3 114.81(7) 2 21_556 ?
Fe3 Fe1 Fe3 65.19(7) 20_556 21_556 ?
Fe3 Fe1 Fe3 114.81(7) 2 21_556 ?
Cr3 Fe1 Fe3 0.00(14) 21_556 21_556 ?
Cr3 Fe1 Fe3 180.0 3 21_556 ?
Cr3 Fe1 Fe3 114.81(7) 19_556 3 ?
Fe3 Fe1 Fe3 114.81(7) 19_556 3 ?
Fe3 Fe1 Fe3 65.19(7) . 3 ?
Cr3 Fe1 Fe3 114.81(7) 20_556 3 ?
Cr3 Fe1 Fe3 65.19(7) 2 3 ?
Fe3 Fe1 Fe3 114.81(7) 20_556 3 ?
Fe3 Fe1 Fe3 65.19(7) 2 3 ?
Cr3 Fe1 Fe3 180.0 21_556 3 ?
Cr3 Fe1 Fe3 0.00(6) 3 3 ?
Fe3 Fe1 Fe3 180.0 21_556 3 ?
Ga2 Fe2 Ga3 71.75(5) . . ?
Ga2 Fe2 Ga3 71.75(5) . 20_556 ?
Ga3 Fe2 Ga3 140.34(10) . 20_556 ?
Ga2 Fe2 Cr3 108.51(8) . 7 ?
Ga3 Fe2 Cr3 60.36(6) . 7 ?
Ga3 Fe2 Cr3 119.16(8) 20_556 7 ?
Ga2 Fe2 Fe3 108.51(8) . 7 ?
Ga3 Fe2 Fe3 60.36(6) . 7 ?
Ga3 Fe2 Fe3 119.16(8) 20_556 7 ?
Cr3 Fe2 Fe3 0.00(8) 7 7 ?
Ga2 Fe2 Cr3 108.51(8) . 8 ?
Ga3 Fe2 Cr3 119.16(8) . 8 ?
Ga3 Fe2 Cr3 60.36(6) 20_556 8 ?
Cr3 Fe2 Cr3 62.92(10) 7 8 ?
Fe3 Fe2 Cr3 62.92(10) 7 8 ?
Ga2 Fe2 Fe3 108.51(8) . 8 ?
Ga3 Fe2 Fe3 119.16(8) . 8 ?
Ga3 Fe2 Fe3 60.36(6) 20_556 8 ?
Cr3 Fe2 Fe3 62.92(10) 7 8 ?
Fe3 Fe2 Fe3 62.92(10) 7 8 ?
Cr3 Fe2 Fe3 0.00(11) 8 8 ?
Ga2 Fe2 Ga1 163.18(9) . 7 ?
Ga3 Fe2 Ga1 105.20(6) . 7 ?
Ga3 Fe2 Ga1 105.20(6) 20_556 7 ?
Cr3 Fe2 Ga1 57.79(6) 7 7 ?
Fe3 Fe2 Ga1 57.79(6) 7 7 ?
Cr3 Fe2 Ga1 57.80(6) 8 7 ?
Fe3 Fe2 Ga1 57.80(6) 8 7 ?
Ga2 Fe2 Ga3 90.61(7) . 15_554 ?
Ga3 Fe2 Ga3 66.49(4) . 15_554 ?
Ga3 Fe2 Ga3 128.62(7) 20_556 15_554 ?
Cr3 Fe2 Ga3 112.16(5) 7 15_554 ?
Fe3 Fe2 Ga3 112.16(5) 7 15_554 ?
Cr3 Fe2 Ga3 160.87(9) 8 15_554 ?
Fe3 Fe2 Ga3 160.87(9) 8 15_554 ?
Ga1 Fe2 Ga3 103.45(6) 7 15_554 ?
Ga2 Fe2 Ga3 90.61(7) . 33_545 ?
Ga3 Fe2 Ga3 128.62(7) . 33_545 ?
Ga3 Fe2 Ga3 66.49(4) 20_556 33_545 ?
Cr3 Fe2 Ga3 160.87(9) 7 33_545 ?
Fe3 Fe2 Ga3 160.87(9) 7 33_545 ?
Cr3 Fe2 Ga3 112.16(5) 8 33_545 ?
Fe3 Fe2 Ga3 112.16(5) 8 33_545 ?
Ga1 Fe2 Ga3 103.45(6) 7 33_545 ?
Ga3 Fe2 Ga3 65.89(7) 15_554 33_545 ?
Ga2 Fe2 Ga2 59.44(7) . 25_556 ?
Ga3 Fe2 Ga2 74.25(4) . 25_556 ?
Ga3 Fe2 Ga2 74.25(4) 20_556 25_556 ?
Cr3 Fe2 Ga2 58.65(6) 7 25_556 ?
Fe3 Fe2 Ga2 58.65(6) 7 25_556 ?
Cr3 Fe2 Ga2 58.65(6) 8 25_556 ?
Fe3 Fe2 Ga2 58.65(6) 8 25_556 ?
Ga1 Fe2 Ga2 103.75(8) 7 25_556 ?
Ga3 Fe2 Ga2 136.71(6) 15_554 25_556 ?
Ga3 Fe2 Ga2 136.72(6) 33_545 25_556 ?
Ga2 Fe2 Cr3 141.00(10) . 27 ?
Ga3 Fe2 Cr3 108.99(4) . 27 ?
Ga3 Fe2 Cr3 108.99(4) 20_556 27 ?
Cr3 Fe2 Cr3 104.56(9) 7 27 ?
Fe3 Fe2 Cr3 104.56(9) 7 27 ?
Cr3 Fe2 Cr3 104.57(9) 8 27 ?
Fe3 Fe2 Cr3 104.57(9) 8 27 ?
Ga1 Fe2 Cr3 55.81(6) 7 27 ?
Ga3 Fe2 Cr3 57.57(5) 15_554 27 ?
Ga3 Fe2 Cr3 57.57(5) 33_545 27 ?
Ga2 Fe2 Cr3 159.56(10) 25_556 27 ?
Ga1 Fe3 Fe1 103.06(7) . . ?
Ga1 Fe3 Cr2 61.32(6) . 13_444 ?
Fe1 Fe3 Cr2 109.72(6) . 13_444 ?
Ga1 Fe3 Fe2 61.32(6) . 13_444 ?
Fe1 Fe3 Fe2 109.72(6) . 13_444 ?
Cr2 Fe3 Fe2 0.00(17) 13_444 13_444 ?
Ga1 Fe3 Cr2 61.32(6) . 15_554 ?
Fe1 Fe3 Cr2 109.72(6) . 15_554 ?
Cr2 Fe3 Cr2 115.40(11) 13_444 15_554 ?
Fe2 Fe3 Cr2 115.40(11) 13_444 15_554 ?
Ga1 Fe3 Fe2 61.32(6) . 15_554 ?
Fe1 Fe3 Fe2 109.72(6) . 15_554 ?
Cr2 Fe3 Fe2 115.40(11) 13_444 15_554 ?
Fe2 Fe3 Fe2 115.40(11) 13_444 15_554 ?
Cr2 Fe3 Fe2 0.00(13) 15_554 15_554 ?
Ga1 Fe3 Ga3 107.29(6) . 13_444 ?
Fe1 Fe3 Ga3 133.76(6) . 13_444 ?
Cr2 Fe3 Ga3 59.52(4) 13_444 13_444 ?
Fe2 Fe3 Ga3 59.52(4) 13_444 13_444 ?
Cr2 Fe3 Ga3 115.23(7) 15_554 13_444 ?
Fe2 Fe3 Ga3 115.23(7) 15_554 13_444 ?
Ga1 Fe3 Ga3 107.29(6) . 31 ?
Fe1 Fe3 Ga3 133.76(6) . 31 ?
Cr2 Fe3 Ga3 115.23(7) 13_444 31 ?
Fe2 Fe3 Ga3 115.23(7) 13_444 31 ?
Cr2 Fe3 Ga3 59.52(4) 15_554 31 ?
Fe2 Fe3 Ga3 59.52(4) 15_554 31 ?
Ga3 Fe3 Ga3 67.03(7) 13_444 31 ?
Ga1 Fe3 Ga2 110.10(5) . 21_556 ?
Fe1 Fe3 Ga2 61.07(5) . 21_556 ?
Cr2 Fe3 Ga2 166.95(9) 13_444 21_556 ?
Fe2 Fe3 Ga2 166.95(9) 13_444 21_556 ?
Cr2 Fe3 Ga2 63.36(5) 15_554 21_556 ?
Fe2 Fe3 Ga2 63.36(5) 15_554 21_556 ?
Ga3 Fe3 Ga2 133.42(8) 13_444 21_556 ?
Ga3 Fe3 Ga2 75.99(4) 31 21_556 ?
Ga1 Fe3 Ga2 110.10(5) . 19_556 ?
Fe1 Fe3 Ga2 61.07(5) . 19_556 ?
Cr2 Fe3 Ga2 63.36(5) 13_444 19_556 ?
Fe2 Fe3 Ga2 63.36(5) 13_444 19_556 ?
Cr2 Fe3 Ga2 166.95(9) 15_554 19_556 ?
Fe2 Fe3 Ga2 166.95(9) 15_554 19_556 ?
Ga3 Fe3 Ga2 75.99(4) 13_444 19_556 ?
Ga3 Fe3 Ga2 133.41(8) 31 19_556 ?
Ga2 Fe3 Ga2 114.59(9) 21_556 19_556 ?
Ga1 Fe3 Cr3 57.40(4) . 3 ?
Fe1 Fe3 Cr3 57.40(4) . 3 ?
Cr2 Fe3 Cr3 108.87(5) 13_444 3 ?
Fe2 Fe3 Cr3 108.87(5) 13_444 3 ?
Cr2 Fe3 Cr3 58.54(5) 15_554 3 ?
Fe2 Fe3 Cr3 58.54(5) 15_554 3 ?
Ga3 Fe3 Cr3 164.65(4) 13_444 3 ?
Ga3 Fe3 Cr3 114.34(4) 31 3 ?
Ga2 Fe3 Cr3 58.79(5) 21_556 3 ?
Ga2 Fe3 Cr3 108.86(5) 19_556 3 ?

loop_
_geom_bond_atom_site_label_1
_geom_bond_atom_site_label_2
_geom_bond_distance
_geom_bond_site_symmetry_2
_geom_bond_publ_flag
Ga1 Cr3 2.5057(19) 19 ?
Ga1 Fe3 2.5057(19) 19 ?
Ga1 Cr3 2.5057(19) 21 ?
Ga1 Cr3 2.5057(19) 3 ?
Ga1 Fe3 2.5057(19) 21 ?
Ga1 Fe3 2.5057(19) 3 ?
Ga1 Cr3 2.5057(19) 20 ?
Ga1 Cr3 2.5057(19) 2 ?
Ga1 Fe3 2.5057(19) 20 ?
Ga1 Fe3 2.5057(19) 2 ?
Ga1 Fe3 2.5057(19) . ?
Ga2 Fe2 2.532(3) . ?
Ga2 Fe1 2.5984(16) . ?
Ga2 Cr3 2.6054(16) 19_556 ?
Ga2 Fe3 2.6054(16) 19_556 ?
Ga2 Cr3 2.6055(16) 20_556 ?
Ga2 Fe3 2.6055(16) 20_556 ?
Ga2 Ga2 2.613(3) 25_556 ?
Ga2 Cr2 2.727(2) 25_556 ?
Ga2 Fe2 2.727(2) 25_556 ?
Ga2 Cr3 2.727(2) 3 ?
Ga3 Fe2 2.5715(9) . ?
Ga3 Cr2 2.5715(9) 21_556 ?
Ga3 Fe2 2.5715(9) 21_556 ?
Ga3 Cr3 2.5933(18) 7 ?
Ga3 Fe3 2.5933(18) 7 ?
Ga3 Cr3 2.5933(18) 31 ?
Ga3 Fe3 2.5933(18) 31 ?
Ga3 Fe2 2.6332(19) 8 ?
Ga3 Cr2 2.6332(19) 8 ?
Ga3 Fe2 2.6332(19) 32 ?
Ga3 Cr2 2.6332(19) 32 ?
Fe1 Cr3 2.5063(19) 19_556 ?
Fe1 Fe3 2.5063(19) 19_556 ?
Fe1 Fe3 2.5063(19) . ?
Fe1 Cr3 2.5064(19) 20_556 ?
Fe1 Cr3 2.5064(19) 2 ?
Fe1 Fe3 2.5064(19) 20_556 ?
Fe1 Fe3 2.5064(19) 2 ?
Fe1 Cr3 2.5064(19) 21_556 ?
Fe1 Cr3 2.5064(19) 3 ?
Fe1 Fe3 2.5064(19) 21_556 ?
Fe1 Fe3 2.5064(19) 3 ?
Fe2 Ga3 2.5715(9) 20_556 ?
Fe2 Cr3 2.587(2) 7 ?
Fe2 Fe3 2.587(2) 7 ?
Fe2 Cr3 2.587(2) 8 ?
Fe2 Fe3 2.587(2) 8 ?
Fe2 Ga1 2.598(2) 7 ?
Fe2 Ga3 2.6331(19) 15_554 ?
Fe2 Ga3 2.6331(19) 33_545 ?
Fe2 Ga2 2.727(2) 25_556 ?
Fe2 Cr3 2.748(3) 27 ?
Fe3 Cr2 2.587(2) 13_444 ?
Fe3 Fe2 2.587(2) 13_444 ?
Fe3 Cr2 2.587(2) 15_554 ?
Fe3 Fe2 2.587(2) 15_554 ?
Fe3 Ga3 2.5932(18) 13_444 ?
Fe3 Ga3 2.5932(18) 31 ?
Fe3 Ga2 2.6054(16) 21_556 ?
Fe3 Ga2 2.6054(16) 19_556 ?
Fe3 Cr3 2.700(3) 3 ?
